data_2207878
loop_
_publ_author_name
'Dieltiens, Pieter E.M.'
'Vande Velde, Christophe M.L.'
'Geise, Herman J.'
'Blockhuys, Frank'

_publ_section_title
;
 1-Methylpyrrole-2,5-dicarbaldehyde
;
_journal_coeditor_code SG6051
_journal_issue 1
_journal_name_full 'Acta Crystallographica Section E'
_journal_page_first o347
_journal_page_last o349
_journal_paper_doi 10.1107/S1600536805042431
_journal_volume 62
_journal_year 2006
_chemical_formula_iupac 'C7 H7 N O2'
_chemical_formula_moiety 'C7 H7 N O2'
_chemical_formula_sum 'C7 H7 N O2'
_chemical_formula_weight 137.14
_chemical_melting_point 370
_chemical_name_common N-methylpyrroledicarbaldehyde
_chemical_name_systematic
;
1-Methylpyrrole-2,5-dicarbaldehyde
;
_space_group_IT_number 19
_symmetry_cell_setting orthorhombic
_symmetry_space_group_name_Hall 'P 2ac 2ab'
_symmetry_space_group_name_H-M 'P 21 21 21'
_atom_sites_solution_hydrogens geom
_atom_sites_solution_primary direct
_atom_sites_solution_secondary difmap
_audit_creation_method SHELXL-97
_cell_angle_alpha 90.00
_cell_angle_beta 90.00
_cell_angle_gamma 90.00
_cell_formula_units_Z 4
_cell_length_a 4.6500(10)
_cell_length_b 6.4570(10)
_cell_length_c 22.386(4)
_cell_measurement_reflns_used 25
_cell_measurement_temperature 291(2)
_cell_measurement_theta_max 19.7
_cell_measurement_theta_min 5.7
_cell_volume 672.1(2)
_computing_cell_refinement
;
CAD-4 EXPRESS
;
_computing_data_collection
;
CAD-4 EXPRESS (Enraf--Nonius, 1994)
;
_computing_data_reduction 'XCAD4 (Harms & Wocadlo, 1995)'
_computing_molecular_graphics
;
MERCURY (Bruno <i>et al.</i>,  2002) and ORTEP-3 for Windows (Farrugia,
1997)
;
_computing_publication_material
;
PLATON (Spek, 2003) and WinGX (Farrugia, 1999)
;
_computing_structure_refinement 'SHELXL97 (Sheldrick, 1997)'
_computing_structure_solution 'SHELXS97 (Sheldrick, 1997)'
_diffrn_ambient_temperature 291(2)
_diffrn_measured_fraction_theta_full 1.000
_diffrn_measured_fraction_theta_max 1.000
_diffrn_measurement_device_type 'Enraf--Nonius Mach3'
_diffrn_measurement_method \w/2\q
_diffrn_radiation_monochromator graphite
_diffrn_radiation_source 'fine-focus sealed tube'
_diffrn_radiation_type MoK\a
_diffrn_radiation_wavelength 0.71073
_diffrn_reflns_av_R_equivalents 0.0319
_diffrn_reflns_av_sigmaI/netI 0.0342
_diffrn_reflns_limit_h_max 5
_diffrn_reflns_limit_h_min 0
_diffrn_reflns_limit_k_max 7
_diffrn_reflns_limit_k_min 0
_diffrn_reflns_limit_l_max 26
_diffrn_reflns_limit_l_min -26
_diffrn_reflns_number 1499
_diffrn_reflns_theta_full 25.30
_diffrn_reflns_theta_max 25.30
_diffrn_reflns_theta_min 1.82
_diffrn_standards_decay_% 21
_diffrn_standards_interval_time 60
_diffrn_standards_number 3
_exptl_absorpt_coefficient_mu 0.101
_exptl_absorpt_correction_type none
_exptl_crystal_colour 'light yellow'
_exptl_crystal_density_diffrn 1.355
_exptl_crystal_density_method 'not measured'
_exptl_crystal_description prism
_exptl_crystal_F_000 288
_exptl_crystal_size_max 0.4
_exptl_crystal_size_mid 0.3
_exptl_crystal_size_min 0.2
_refine_diff_density_max 0.163
_refine_diff_density_min -0.141
_refine_ls_extinction_method none
_refine_ls_goodness_of_fit_ref 1.003
_refine_ls_hydrogen_treatment mixed
_refine_ls_matrix_type full
_refine_ls_number_parameters 109
_refine_ls_number_reflns 766
_refine_ls_number_restraints 0
_refine_ls_restrained_S_all 1.003
_refine_ls_R_factor_all 0.0481
_refine_ls_R_factor_gt 0.0375
_refine_ls_shift/su_max 0.000
_refine_ls_shift/su_mean 0.000
_refine_ls_structure_factor_coef Fsqd
_refine_ls_weighting_details 'calc w = 1/[\s^2^(Fo^2^)+(0.0701P)^2^+0.0615P] where P = (Fo^2^+2Fc^2^)/3'
_refine_ls_weighting_scheme calc
_refine_ls_wR_factor_gt 0.0996
_refine_ls_wR_factor_ref 0.1071
_reflns_number_gt 652
_reflns_number_total 766
_reflns_threshold_expression >2\s(I)
_cod_data_source_file sg6051.cif
_cod_data_source_block I
_cod_database_code 2207878
_cod_database_fobs_code 2207878

loop_
_symmetry_equiv_pos_as_xyz
'x, y, z'
'-x+1/2, -y, z+1/2'
'x+1/2, -y+1/2, -z'
'-x, y+1/2, -z+1/2'

loop_
_atom_site_label
_atom_site_fract_x
_atom_site_fract_y
_atom_site_fract_z
_atom_site_U_iso_or_equiv
_atom_site_adp_type
_atom_site_calc_flag
_atom_site_refinement_flags
_atom_site_occupancy
_atom_site_type_symbol
O6 0.6125(5) 0.0711(3) 0.01315(8) 0.0714(6) Uani d . 1 O
C4 0.8443(5) 0.1555(3) 0.10499(9) 0.0454(5) Uani d . 1 C
N1 1.0208(4) -0.0097(2) 0.11338(7) 0.0439(5) Uani d . 1 N
C1 1.1625(5) 0.0190(3) 0.16646(9) 0.0461(5) Uani d . 1 C
C2 1.0708(6) 0.2034(4) 0.19095(10) 0.0538(6) Uani d . 1 C
C6 0.6496(6) 0.1870(5) 0.05518(10) 0.0575(6) Uani d . 1 C
C3 0.8729(6) 0.2887(4) 0.15297(10) 0.0521(6) Uani d . 1 C
O5 1.4762(5) -0.2716(3) 0.17326(10) 0.0828(7) Uani d . 1 O
C5 1.3801(6) -0.1129(5) 0.19272(12) 0.0590(7) Uani d . 1 C
C7 1.0498(7) -0.1891(4) 0.07389(11) 0.0633(7) Uani d . 1 C
H7A 0.872(3) -0.246(2) 0.0672(7) 0.095 Uiso calc R 1 H
H7B 1.167(4) -0.285(2) 0.0914(5) 0.095 Uiso calc R 1 H
H7C 1.128(4) -0.1480(10) 0.0383(7) 0.095 Uiso calc R 1 H
H3 0.781(7) 0.420(4) 0.1572(11) 0.064(8) Uiso d . 1 H
H2 1.146(6) 0.264(4) 0.2235(11) 0.049(6) Uiso d . 1 H
H6 0.566(5) 0.322(4) 0.0589(9) 0.043(6) Uiso d . 1 H
H5 1.447(7) -0.052(5) 0.2312(13) 0.077(9) Uiso d . 1 H

loop_
_atom_site_aniso_label
_atom_site_aniso_U_11
_atom_site_aniso_U_22
_atom_site_aniso_U_33
_atom_site_aniso_U_12
_atom_site_aniso_U_13
_atom_site_aniso_U_23
O6 0.0777(13) 0.0826(13) 0.0540(9) -0.0049(12) -0.0106(9) -0.0054(9)
C4 0.0459(12) 0.0476(12) 0.0426(11) 0.0004(10) 0.0048(10) 0.0028(9)
N1 0.0499(10) 0.0429(9) 0.0389(8) 0.0017(10) 0.0067(8) -0.0007(8)
C1 0.0427(11) 0.0538(13) 0.0417(10) 0.0017(11) 0.0042(9) 0.0021(9)
C2 0.0540(14) 0.0604(14) 0.0469(12) -0.0008(13) -0.0006(11) -0.0112(11)
C6 0.0597(15) 0.0631(16) 0.0497(13) 0.0020(15) -0.0014(11) 0.0077(12)
C3 0.0542(14) 0.0487(13) 0.0534(12) 0.0044(13) 0.0064(11) -0.0044(10)
O5 0.0874(15) 0.0788(13) 0.0824(13) 0.0343(13) 0.0044(11) 0.0087(11)
C5 0.0523(14) 0.0669(16) 0.0578(15) 0.0105(14) 0.0050(13) 0.0104(12)
C7 0.0773(18) 0.0523(13) 0.0602(13) 0.0043(15) 0.0059(14) -0.0139(12)

loop_
_atom_type_symbol
_atom_type_description
_atom_type_scat_dispersion_real
_atom_type_scat_dispersion_imag
_atom_type_scat_source
C C 0.0033 0.0016 'International Tables Vol C Tables 4.2.6.8 and 6.1.1.4'
H H 0.0000 0.0000 'International Tables Vol C Tables 4.2.6.8 and 6.1.1.4'
O O 0.0106 0.0060 'International Tables Vol C Tables 4.2.6.8 and 6.1.1.4'
N N 0.0061 0.0033 'International Tables Vol C Tables 4.2.6.8 and 6.1.1.4'

loop_
_geom_angle_atom_site_label_1
_geom_angle_atom_site_label_2
_geom_angle_atom_site_label_3
_geom_angle
N1 C4 C3 108.85(19)
N1 C4 C6 126.4(2)
C3 C4 C6 124.7(2)
C4 N1 C1 107.69(17)
C4 N1 C7 126.42(19)
C1 N1 C7 125.87(19)
N1 C1 C2 108.2(2)
N1 C1 C5 127.5(2)
C2 C1 C5 124.3(2)
C3 C2 C1 108.0(2)
C3 C2 H2 126.3(15)
C1 C2 H2 125.3(15)
O6 C6 C4 126.7(3)
O6 C6 H6 124.8(13)
C4 C6 H6 108.3(13)
C2 C3 C4 107.3(2)
C2 C3 H3 126.7(16)
C4 C3 H3 125.9(16)
O5 C5 C1 128.0(3)
O5 C5 H5 122.5(17)
C1 C5 H5 109.6(17)
N1 C7 H7A 109.5
N1 C7 H7B 109.5
H7A C7 H7B 109.5
N1 C7 H7C 109.5
H7A C7 H7C 109.5
H7B C7 H7C 109.5

loop_
_geom_bond_atom_site_label_1
_geom_bond_atom_site_label_2
_geom_bond_distance
O6 C6 1.214(3)
C4 N1 1.359(3)
C4 C3 1.383(3)
C4 C6 1.451(3)
N1 C1 1.372(3)
N1 C7 1.463(3)
C1 C2 1.379(3)
C1 C5 1.447(3)
C2 C3 1.369(4)
C2 H2 0.90(2)
C6 H6 0.96(2)
C3 H3 0.96(3)
O5 C5 1.200(3)
C5 H5 1.00(3)
C7 H7A 0.9153
C7 H7B 0.9153
C7 H7C 0.9153

loop_
_geom_torsion_atom_site_label_1
_geom_torsion_atom_site_label_2
_geom_torsion_atom_site_label_3
_geom_torsion_atom_site_label_4
_geom_torsion
C3 C4 N1 C1 -0.3(2)
C6 C4 N1 C1 -178.6(2)
C3 C4 N1 C7 178.2(2)
C6 C4 N1 C7 0.0(4)
C4 N1 C1 C2 0.2(2)
C7 N1 C1 C2 -178.3(2)
C4 N1 C1 C5 -177.5(2)
C7 N1 C1 C5 4.0(4)
N1 C1 C2 C3 -0.1(3)
C5 C1 C2 C3 177.7(2)
N1 C4 C6 O6 0.2(4)
C3 C4 C6 O6 -177.8(3)
C1 C2 C3 C4 -0.1(3)
N1 C4 C3 C2 0.3(3)
C6 C4 C3 C2 178.5(2)
N1 C1 C5 O5 -0.3(4)
C2 C1 C5 O5 -177.7(3)

loop_
_cod_related_entry_id
_cod_related_entry_database
_cod_related_entry_code
1 ChemSpider 9990069
